data_4073400
loop_
_publ_author_name
'Yang, Yi'
'Liu, Bo'
'Lv, Kui'
'Gao, Wei'
'Cui, Dongmei'
'Chen, Xuesi'
'Jing, Xiabin'

_publ_section_title
;
 Pyrrolide-Supported Lanthanide Alkyl Complexes. Influence of Ligands on
 Molecular Structure and Catalytic Activity toward Isoprene Polymerization
;
_journal_issue 18
_journal_name_full Organometallics
_journal_page_first 4575
_journal_paper_doi 10.1021/om7003095
_journal_volume 26
_journal_year 2007
_chemical_formula_sum 'C29 H51 Lu N2 O2 Si2'
_chemical_formula_weight 690.87
_chemical_name_systematic
; 
 ? 
;
_space_group_IT_number 14
_symmetry_cell_setting monoclinic
_symmetry_space_group_name_Hall '-P 2ybc'
_symmetry_space_group_name_H-M 'P 1 21/c 1'
_atom_sites_solution_hydrogens geom
_atom_sites_solution_primary direct
_atom_sites_solution_secondary difmap
_audit_creation_method SHELXL-97
_cell_angle_alpha 90.00
_cell_angle_beta 92.3310(10)
_cell_angle_gamma 90.00
_cell_formula_units_Z 4
_cell_length_a 9.4569(6)
_cell_length_b 16.4263(10)
_cell_length_c 21.2020(13)
_cell_measurement_temperature 187(2)
_cell_volume 3290.8(4)
_computing_cell_refinement 'Bruker SMART'
_computing_data_collection 'Bruker SMART'
_computing_data_reduction 'Bruker SAINT'
_computing_molecular_graphics 'Bruker SHELXTL'
_computing_publication_material 'Bruker SHELXTL'
_computing_structure_refinement 'SHELXL-97 (Sheldrick, 1997)'
_computing_structure_solution 'SHELXS-97 (Sheldrick, 1990)'
_diffrn_ambient_temperature 187(2)
_diffrn_measured_fraction_theta_full 0.994
_diffrn_measured_fraction_theta_max 0.994
_diffrn_measurement_device_type 'CCD area detector'
_diffrn_measurement_method 'phi and omega scans'
_diffrn_radiation_monochromator graphite
_diffrn_radiation_source 'fine-focus sealed tube'
_diffrn_radiation_type MoK\a
_diffrn_radiation_wavelength 0.71073
_diffrn_reflns_av_R_equivalents 0.0461
_diffrn_reflns_av_sigmaI/netI 0.0476
_diffrn_reflns_limit_h_max 8
_diffrn_reflns_limit_h_min -11
_diffrn_reflns_limit_k_max 20
_diffrn_reflns_limit_k_min -20
_diffrn_reflns_limit_l_max 26
_diffrn_reflns_limit_l_min -23
_diffrn_reflns_number 18213
_diffrn_reflns_theta_full 26.03
_diffrn_reflns_theta_max 26.03
_diffrn_reflns_theta_min 1.57
_exptl_absorpt_coefficient_mu 3.098
_exptl_absorpt_correction_T_max 0.6888
_exptl_absorpt_correction_T_min 0.6055
_exptl_absorpt_correction_type multi-scan
_exptl_crystal_colour colorless
_exptl_crystal_density_diffrn 1.394
_exptl_crystal_density_method 'not measured'
_exptl_crystal_description block
_exptl_crystal_F_000 1416
_exptl_crystal_size_max 0.18
_exptl_crystal_size_mid 0.15
_exptl_crystal_size_min 0.13
_refine_diff_density_max 0.973
_refine_diff_density_min -0.460
_refine_diff_density_rms 0.077
_refine_ls_extinction_method none
_refine_ls_goodness_of_fit_ref 0.928
_refine_ls_hydrogen_treatment constr
_refine_ls_matrix_type full
_refine_ls_number_parameters 352
_refine_ls_number_reflns 6444
_refine_ls_number_restraints 71
_refine_ls_restrained_S_all 0.925
_refine_ls_R_factor_all 0.0346
_refine_ls_R_factor_gt 0.0252
_refine_ls_shift/su_max 0.003
_refine_ls_shift/su_mean 0.000
_refine_ls_structure_factor_coef Fsqd
_refine_ls_weighting_details 'calc w=1/[\s^2^(Fo^2^)+(0.0161P)^2^+0.0000P] where P=(Fo^2^+2Fc^2^)/3'
_refine_ls_weighting_scheme calc
_refine_ls_wR_factor_gt 0.0496
_refine_ls_wR_factor_ref 0.0515
_reflns_number_gt 5168
_reflns_number_total 6444
_reflns_threshold_expression >2sigma(I)
_cod_data_source_file om7003095-file002.cif
_cod_data_source_block complex1a
_cod_depositor_comments
;
The following automatic conversions were performed:

'_symmetry_cell_setting' value 'Monoclinic' changed to 'monoclinic'
according to /home/saulius/struct/CIF-dictionaries/cif_core.dic
dictionary named 'cif_core.dic' version 2.4.1 from
2010-06-29.

'_exptl_absorpt_correction_type' value 'Multi-scan'
changed to 'multi-scan' according to
/home/saulius/struct/CIF-dictionaries/cif_core.dic dictionary named
'cif_core.dic' version 2.4.1 from 2010-06-29.

Automatic conversion script
Id: cif_fix_values 1715 2011-07-08 13:25:40Z adriana 
;
_cod_original_sg_symbol_H-M P2(1)/c
_cod_database_code 4073400

loop_
_symmetry_equiv_pos_as_xyz
'x, y, z'
'-x, y+1/2, -z+1/2'
'-x, -y, -z'
'x, -y-1/2, z-1/2'

loop_
_atom_site_label
_atom_site_type_symbol
_atom_site_fract_x
_atom_site_fract_y
_atom_site_fract_z
_atom_site_U_iso_or_equiv
_atom_site_adp_type
_atom_site_occupancy
_atom_site_symmetry_multiplicity
_atom_site_calc_flag
_atom_site_refinement_flags
_atom_site_disorder_assembly
_atom_site_disorder_group
Lu1 Lu 0.216055(14) 0.769536(8) 0.414345(6) 0.02678(5) Uani 1 1 d . . .
N1 N 0.1315(3) 0.74029(15) 0.30137(12) 0.0300(6) Uani 1 1 d . . .
N2 N 0.3489(3) 0.84275(15) 0.34228(11) 0.0336(6) Uani 1 1 d . . .
O1 O 0.3884(2) 0.67084(13) 0.40503(10) 0.0377(6) Uani 1 1 d . A .
O2 O 0.0527(2) 0.87501(12) 0.40399(10) 0.0329(5) Uani 1 1 d . . .
Si1 Si 0.45216(10) 0.83108(6) 0.56467(4) 0.0348(2) Uani 1 1 d . . .
Si2 Si 0.00176(10) 0.65794(5) 0.53462(4) 0.0342(2) Uani 1 1 d . . .
C1 C 0.0110(3) 0.6942(2) 0.27789(13) 0.0326(7) Uani 1 1 d . . .
C2 C 0.0180(4) 0.6087(2) 0.27941(14) 0.0406(9) Uani 1 1 d . . .
C3 C -0.1015(5) 0.5650(2) 0.26005(15) 0.0539(11) Uani 1 1 d . . .
H3 H -0.0992 0.5084 0.2618 0.065 Uiso 1 1 calc R . .
C4 C -0.2226(5) 0.6030(3) 0.23845(16) 0.0572(12) Uani 1 1 d . . .
H4 H -0.3009 0.5724 0.2249 0.069 Uiso 1 1 calc R . .
C5 C -0.2283(4) 0.6866(3) 0.23681(16) 0.0517(10) Uani 1 1 d . . .
H5 H -0.3111 0.7122 0.2222 0.062 Uiso 1 1 calc R . .
C6 C -0.1123(4) 0.7337(2) 0.25666(15) 0.0375(8) Uani 1 1 d . . .
C7 C 0.1525(4) 0.5664(2) 0.29844(16) 0.0550(11) Uani 1 1 d . . .
H7A H 0.2229 0.5781 0.2683 0.083 Uiso 1 1 calc R . .
H7B H 0.1364 0.5087 0.2998 0.083 Uiso 1 1 calc R . .
H7C H 0.1849 0.5851 0.3394 0.083 Uiso 1 1 calc R . .
C8 C -0.1212(4) 0.8257(2) 0.25291(17) 0.0529(10) Uani 1 1 d . . .
H8A H -0.0705 0.8491 0.2886 0.079 Uiso 1 1 calc R . .
H8B H -0.2185 0.8422 0.2530 0.079 Uiso 1 1 calc R . .
H8C H -0.0801 0.8440 0.2148 0.079 Uiso 1 1 calc R . .
C9 C 0.2008(3) 0.78119(17) 0.26108(14) 0.0314(8) Uani 1 1 d . . .
H9 H 0.1747 0.7765 0.2185 0.038 Uiso 1 1 calc R . .
C10 C 0.3147(3) 0.83278(19) 0.27897(14) 0.0327(8) Uani 1 1 d . . .
C11 C 0.4044(4) 0.8797(2) 0.24298(16) 0.0424(9) Uani 1 1 d . . .
H11 H 0.4033 0.8835 0.1992 0.051 Uiso 1 1 calc R . .
C12 C 0.4951(4) 0.9193(2) 0.28537(16) 0.0434(9) Uani 1 1 d . . .
H12 H 0.5667 0.9555 0.2756 0.052 Uiso 1 1 calc R . .
C13 C 0.4593(3) 0.8953(2) 0.34473(16) 0.0391(8) Uani 1 1 d . . .
H13 H 0.5052 0.9129 0.3819 0.047 Uiso 1 1 calc R . .
C14 C 0.3081(3) 0.8388(2) 0.50396(14) 0.0395(8) Uani 1 1 d . . .
H14A H 0.3222 0.8931 0.4875 0.047 Uiso 1 1 calc R . .
H14B H 0.2255 0.8433 0.5294 0.047 Uiso 1 1 calc R . .
C15 C 0.5327(4) 0.7269(2) 0.57347(19) 0.0542(10) Uani 1 1 d . . .
H15A H 0.4611 0.6886 0.5845 0.081 Uiso 1 1 calc R . .
H15B H 0.6061 0.7279 0.6061 0.081 Uiso 1 1 calc R . .
H15C H 0.5721 0.7109 0.5343 0.081 Uiso 1 1 calc R . .
C16 C 0.6019(4) 0.9006(2) 0.5458(2) 0.0619(12) Uani 1 1 d . . .
H16A H 0.6393 0.8851 0.5061 0.093 Uiso 1 1 calc R . .
H16B H 0.6751 0.8967 0.5784 0.093 Uiso 1 1 calc R . .
H16C H 0.5681 0.9557 0.5431 0.093 Uiso 1 1 calc R . .
C17 C 0.3925(4) 0.8596(2) 0.64508(15) 0.0577(11) Uani 1 1 d . . .
H17A H 0.3761 0.9172 0.6467 0.087 Uiso 1 1 calc R . .
H17B H 0.4644 0.8450 0.6763 0.087 Uiso 1 1 calc R . .
H17C H 0.3066 0.8312 0.6534 0.087 Uiso 1 1 calc R . .
C18 C 0.0420(3) 0.67670(18) 0.45167(14) 0.0320(7) Uani 1 1 d . . .
H18A H -0.0469 0.6927 0.4308 0.038 Uiso 1 1 calc R . .
H18B H 0.0656 0.6240 0.4344 0.038 Uiso 1 1 calc R . .
C19 C -0.1451(4) 0.5829(2) 0.54592(18) 0.0543(10) Uani 1 1 d . . .
H19A H -0.2285 0.6003 0.5224 0.081 Uiso 1 1 calc R . .
H19B H -0.1648 0.5796 0.5899 0.081 Uiso 1 1 calc R . .
H19C H -0.1170 0.5302 0.5312 0.081 Uiso 1 1 calc R . .
C20 C -0.0519(4) 0.75418(19) 0.57552(17) 0.0504(10) Uani 1 1 d . . .
H20A H 0.0237 0.7931 0.5744 0.076 Uiso 1 1 calc R . .
H20B H -0.0717 0.7422 0.6186 0.076 Uiso 1 1 calc R . .
H20C H -0.1350 0.7763 0.5544 0.076 Uiso 1 1 calc R . .
C21 C 0.1560(4) 0.6148(2) 0.58130(16) 0.0563(11) Uani 1 1 d . . .
H21A H 0.1871 0.5658 0.5615 0.084 Uiso 1 1 calc R . .
H21B H 0.1282 0.6027 0.6233 0.084 Uiso 1 1 calc R . .
H21C H 0.2318 0.6537 0.5831 0.084 Uiso 1 1 calc R . .
C22 C 0.0939(4) 0.9576(2) 0.38834(19) 0.0528(10) Uani 1 1 d . . .
H22A H 0.1276 0.9597 0.3458 0.063 Uiso 1 1 calc R . .
H22B H 0.1692 0.9762 0.4173 0.063 Uiso 1 1 calc R . .
C23 C -0.0323(5) 1.0093(2) 0.3935(2) 0.0774(14) Uani 1 1 d . . .
H23A H -0.0174 1.0484 0.4275 0.093 Uiso 1 1 calc R . .
H23B H -0.0505 1.0390 0.3545 0.093 Uiso 1 1 calc R . .
C24 C -0.1493(4) 0.9581(2) 0.4060(2) 0.0699(13) Uani 1 1 d . . .
H24A H -0.2117 0.9535 0.3687 0.084 Uiso 1 1 calc R . .
H24B H -0.2028 0.9805 0.4400 0.084 Uiso 1 1 calc R . .
C25 C -0.0916(4) 0.8766(2) 0.4242(2) 0.0578(11) Uani 1 1 d . . .
H25A H -0.0939 0.8690 0.4695 0.069 Uiso 1 1 calc R . .
H25B H -0.1468 0.8338 0.4035 0.069 Uiso 1 1 calc R . .
C26 C 0.5122(4) 0.6750(3) 0.3663(2) 0.0827(15) Uani 1 1 d U . .
H26A H 0.5857 0.7086 0.3862 0.099 Uiso 0.354(18) 1 calc PR A 1
H26B H 0.4875 0.6968 0.3248 0.099 Uiso 0.354(18) 1 calc PR A 1
H26C H 0.5535 0.7291 0.3687 0.099 Uiso 0.646(18) 1 d PR A 2
H26D H 0.4854 0.6636 0.3225 0.099 Uiso 0.646(18) 1 d PR A 2
C29 C 0.3948(4) 0.5950(2) 0.44058(16) 0.0446(9) Uani 1 1 d U . .
H29A H 0.3980 0.6072 0.4854 0.054 Uiso 0.354(18) 1 calc PR A 1
H29B H 0.3097 0.5636 0.4310 0.054 Uiso 0.354(18) 1 calc PR A 1
H29C H 0.3012 0.5713 0.4433 0.054 Uiso 0.646(18) 1 d PR A 2
H29D H 0.4342 0.6040 0.4830 0.054 Uiso 0.646(18) 1 d PR A 2
C27A C 0.561(2) 0.5836(11) 0.3620(8) 0.059(4) Uani 0.354(18) 1 d PDU A 1
H27A H 0.5134 0.5561 0.3267 0.070 Uiso 0.354(18) 1 calc PR A 1
H27B H 0.6625 0.5797 0.3578 0.070 Uiso 0.354(18) 1 calc PR A 1
C27B C 0.6112(11) 0.6121(8) 0.3895(7) 0.082(3) Uani 0.646(18) 1 d PDU A 2
H27C H 0.6649 0.6293 0.4271 0.098 Uiso 0.646(18) 1 calc PR A 2
H27D H 0.6753 0.5950 0.3575 0.098 Uiso 0.646(18) 1 calc PR A 2
C28A C 0.516(4) 0.547(2) 0.4260(11) 0.071(6) Uani 0.354(18) 1 d PDU A 1
H28A H 0.4919 0.4901 0.4218 0.085 Uiso 0.354(18) 1 calc PR A 1
H28B H 0.5910 0.5533 0.4584 0.085 Uiso 0.354(18) 1 calc PR A 1
C28B C 0.4995(18) 0.5443(10) 0.4042(7) 0.074(4) Uani 0.646(18) 1 d PDU A 2
H28C H 0.4561 0.5216 0.3659 0.089 Uiso 0.646(18) 1 calc PR A 2
H28D H 0.5409 0.5009 0.4299 0.089 Uiso 0.646(18) 1 calc PR A 2

loop_
_atom_site_aniso_label
_atom_site_aniso_U_11
_atom_site_aniso_U_22
_atom_site_aniso_U_33
_atom_site_aniso_U_23
_atom_site_aniso_U_13
_atom_site_aniso_U_12
Lu1 0.02774(8) 0.02605(8) 0.02657(8) 0.00071(6) 0.00132(5) 0.00012(7)
N1 0.0345(15) 0.0273(15) 0.0283(14) -0.0018(11) 0.0025(12) -0.0012(12)
N2 0.0369(17) 0.0354(16) 0.0285(15) 0.0007(12) 0.0026(12) -0.0026(13)
O1 0.0339(13) 0.0356(14) 0.0443(14) 0.0057(11) 0.0100(11) 0.0092(10)
O2 0.0327(13) 0.0247(12) 0.0411(13) 0.0048(10) -0.0013(10) 0.0019(10)
Si1 0.0314(5) 0.0341(6) 0.0385(5) -0.0006(4) -0.0031(4) -0.0023(4)
Si2 0.0356(5) 0.0297(5) 0.0378(5) 0.0018(4) 0.0072(4) -0.0016(4)
C1 0.037(2) 0.0367(19) 0.0241(17) -0.0057(14) -0.0001(14) -0.0081(16)
C2 0.059(3) 0.038(2) 0.0254(18) -0.0039(15) 0.0027(17) -0.0069(18)
C3 0.084(3) 0.044(2) 0.034(2) -0.0061(17) 0.000(2) -0.026(2)
C4 0.064(3) 0.069(3) 0.039(2) -0.009(2) 0.001(2) -0.036(2)
C5 0.042(2) 0.074(3) 0.038(2) -0.004(2) -0.0004(17) -0.014(2)
C6 0.040(2) 0.047(2) 0.0259(17) -0.0058(16) 0.0014(15) -0.0051(18)
C7 0.087(3) 0.031(2) 0.046(2) -0.0056(17) -0.009(2) 0.004(2)
C8 0.050(2) 0.054(3) 0.054(2) -0.0108(19) -0.0072(19) 0.007(2)
C9 0.0373(19) 0.030(2) 0.0269(17) -0.0021(14) -0.0004(14) 0.0050(15)
C10 0.036(2) 0.0313(19) 0.0312(18) -0.0004(14) 0.0049(15) 0.0033(15)
C11 0.048(2) 0.045(2) 0.035(2) 0.0071(16) 0.0089(17) -0.0059(18)
C12 0.040(2) 0.040(2) 0.050(2) 0.0062(18) 0.0148(18) -0.0091(17)
C13 0.033(2) 0.042(2) 0.043(2) -0.0017(16) 0.0006(16) -0.0101(16)
C14 0.038(2) 0.041(2) 0.039(2) -0.0052(16) -0.0026(16) 0.0009(16)
C15 0.051(2) 0.041(2) 0.070(3) -0.003(2) -0.011(2) 0.009(2)
C16 0.040(2) 0.055(3) 0.091(3) 0.013(2) -0.001(2) -0.008(2)
C17 0.057(3) 0.076(3) 0.040(2) 0.000(2) -0.0040(19) 0.016(2)
C18 0.0326(19) 0.0237(18) 0.0399(19) -0.0004(14) 0.0035(15) 0.0000(14)
C19 0.051(3) 0.044(2) 0.069(3) 0.006(2) 0.015(2) -0.0069(19)
C20 0.068(3) 0.039(2) 0.046(2) -0.0032(16) 0.018(2) -0.0018(19)
C21 0.053(3) 0.074(3) 0.042(2) 0.010(2) 0.0010(19) 0.008(2)
C22 0.050(2) 0.028(2) 0.080(3) 0.0141(19) -0.005(2) -0.0051(18)
C23 0.082(4) 0.041(3) 0.111(4) 0.020(3) 0.033(3) 0.019(2)
C24 0.049(3) 0.046(3) 0.115(4) 0.002(3) 0.005(3) 0.015(2)
C25 0.044(2) 0.049(2) 0.082(3) 0.018(2) 0.023(2) 0.0133(19)
C26 0.059(3) 0.080(3) 0.113(4) 0.034(3) 0.050(3) 0.029(3)
C29 0.052(2) 0.035(2) 0.046(2) 0.0039(17) 0.0033(18) 0.0084(17)
C27A 0.061(10) 0.063(8) 0.054(8) 0.008(7) 0.014(7) 0.028(7)
C27B 0.068(6) 0.116(8) 0.063(7) 0.032(6) 0.028(5) 0.049(5)
C28A 0.075(10) 0.079(10) 0.061(13) 0.026(10) 0.025(10) 0.040(8)
C28B 0.101(7) 0.067(5) 0.055(8) 0.022(6) 0.019(7) 0.057(4)

loop_
_atom_type_symbol
_atom_type_description
_atom_type_scat_dispersion_real
_atom_type_scat_dispersion_imag
_atom_type_scat_source
C C 0.0033 0.0016 'International Tables Vol C Tables 4.2.6.8 and 6.1.1.4'
H H 0.0000 0.0000 'International Tables Vol C Tables 4.2.6.8 and 6.1.1.4'
N N 0.0061 0.0033 'International Tables Vol C Tables 4.2.6.8 and 6.1.1.4'
O O 0.0106 0.0060 'International Tables Vol C Tables 4.2.6.8 and 6.1.1.4'
Si Si 0.0817 0.0704 'International Tables Vol C Tables 4.2.6.8 and 6.1.1.4'
Lu Lu -0.4720 5.8584 'International Tables Vol C Tables 4.2.6.8 and 6.1.1.4'

loop_
_geom_angle_atom_site_label_1
_geom_angle_atom_site_label_2
_geom_angle_atom_site_label_3
_geom_angle
O1 Lu1 O2 169.04(7)
O1 Lu1 N2 84.60(8)
O2 Lu1 N2 85.88(8)
O1 Lu1 C14 99.72(10)
O2 Lu1 C14 86.49(9)
N2 Lu1 C14 95.04(11)
O1 Lu1 C18 94.47(9)
O2 Lu1 C18 92.43(9)
N2 Lu1 C18 158.67(9)
C14 Lu1 C18 106.09(11)
O1 Lu1 N1 89.02(8)
O2 Lu1 N1 82.50(8)
N2 Lu1 N1 68.87(8)
C14 Lu1 N1 161.03(10)
C18 Lu1 N1 89.82(9)
C9 N1 C1 117.5(3)
C9 N1 Lu1 112.2(2)
C1 N1 Lu1 129.78(18)
C13 N2 C10 105.3(3)
C13 N2 Lu1 137.2(2)
C10 N2 Lu1 117.6(2)
C29 O1 C26 108.4(3)
C29 O1 Lu1 124.74(19)
C26 O1 Lu1 126.8(2)
C25 O2 C22 108.4(2)
C25 O2 Lu1 128.08(19)
C22 O2 Lu1 122.22(19)
C14 Si1 C16 110.66(17)
C14 Si1 C17 112.16(16)
C16 Si1 C17 107.43(18)
C14 Si1 C15 114.67(16)
C16 Si1 C15 105.62(18)
C17 Si1 C15 105.82(17)
C18 Si2 C21 112.49(15)
C18 Si2 C19 114.46(15)
C21 Si2 C19 104.37(17)
C18 Si2 C20 111.69(15)
C21 Si2 C20 107.09(18)
C19 Si2 C20 106.13(17)
C6 C1 C2 120.7(3)
C6 C1 N1 120.5(3)
C2 C1 N1 118.8(3)
C3 C2 C1 118.3(3)
C3 C2 C7 121.0(3)
C1 C2 C7 120.7(3)
C4 C3 C2 121.6(4)
C4 C3 H3 119.2
C2 C3 H3 119.2
C3 C4 C5 119.7(4)
C3 C4 H4 120.1
C5 C4 H4 120.1
C4 C5 C6 121.1(4)
C4 C5 H5 119.4
C6 C5 H5 119.4
C1 C6 C5 118.6(3)
C1 C6 C8 121.7(3)
C5 C6 C8 119.7(3)
C2 C7 H7A 109.5
C2 C7 H7B 109.5
H7A C7 H7B 109.5
C2 C7 H7C 109.5
H7A C7 H7C 109.5
H7B C7 H7C 109.5
C6 C8 H8A 109.5
C6 C8 H8B 109.5
H8A C8 H8B 109.5
C6 C8 H8C 109.5
H8A C8 H8C 109.5
H8B C8 H8C 109.5
N1 C9 C10 122.6(3)
N1 C9 H9 118.7
C10 C9 H9 118.7
N2 C10 C11 110.1(3)
N2 C10 C9 118.7(3)
C11 C10 C9 131.2(3)
C12 C11 C10 106.2(3)
C12 C11 H11 126.9
C10 C11 H11 126.9
C13 C12 C11 106.9(3)
C13 C12 H12 126.5
C11 C12 H12 126.5
N2 C13 C12 111.5(3)
N2 C13 H13 124.3
C12 C13 H13 124.3
Si1 C14 Lu1 140.49(17)
Si1 C14 H14A 101.9
Lu1 C14 H14A 101.9
Si1 C14 H14B 101.9
Lu1 C14 H14B 101.9
H14A C14 H14B 104.7
Si1 C15 H15A 109.5
Si1 C15 H15B 109.5
H15A C15 H15B 109.5
Si1 C15 H15C 109.5
H15A C15 H15C 109.5
H15B C15 H15C 109.5
Si1 C16 H16A 109.5
Si1 C16 H16B 109.5
H16A C16 H16B 109.5
Si1 C16 H16C 109.5
H16A C16 H16C 109.5
H16B C16 H16C 109.5
Si1 C17 H17A 109.5
Si1 C17 H17B 109.5
H17A C17 H17B 109.5
Si1 C17 H17C 109.5
H17A C17 H17C 109.5
H17B C17 H17C 109.5
Si2 C18 Lu1 126.32(15)
Si2 C18 H18A 105.7
Lu1 C18 H18A 105.7
Si2 C18 H18B 105.7
Lu1 C18 H18B 105.7
H18A C18 H18B 106.2
Si2 C19 H19A 109.5
Si2 C19 H19B 109.5
H19A C19 H19B 109.5
Si2 C19 H19C 109.5
H19A C19 H19C 109.5
H19B C19 H19C 109.5
Si2 C20 H20A 109.5
Si2 C20 H20B 109.5
H20A C20 H20B 109.5
Si2 C20 H20C 109.5
H20A C20 H20C 109.5
H20B C20 H20C 109.5
Si2 C21 H21A 109.5
Si2 C21 H21B 109.5
H21A C21 H21B 109.5
Si2 C21 H21C 109.5
H21A C21 H21C 109.5
H21B C21 H21C 109.5
O2 C22 C23 107.2(3)
O2 C22 H22A 110.3
C23 C22 H22A 110.3
O2 C22 H22B 110.3
C23 C22 H22B 110.3
H22A C22 H22B 108.5
C24 C23 C22 108.1(3)
C24 C23 H23A 110.1
C22 C23 H23A 110.1
C24 C23 H23B 110.1
C22 C23 H23B 110.1
H23A C23 H23B 108.4
C23 C24 C25 107.4(3)
C23 C24 H24A 110.2
C25 C24 H24A 110.2
C23 C24 H24B 110.2
C25 C24 H24B 110.2
H24A C24 H24B 108.5
O2 C25 C24 106.3(3)
O2 C25 H25A 110.5
C24 C25 H25A 110.5
O2 C25 H25B 110.5
C24 C25 H25B 110.5
H25A C25 H25B 108.7
O1 C26 C27B 107.1(4)
O1 C26 C27A 103.3(7)
C27B C26 C27A 33.1(5)
O1 C26 H26A 111.1
C27B C26 H26A 79.5
C27A C26 H26A 111.1
O1 C26 H26B 111.1
C27B C26 H26B 133.8
C27A C26 H26B 111.1
H26A C26 H26B 109.1
O1 C26 H26C 110.2
C27B C26 H26C 112.1
C27A C26 H26C 139.2
H26A C26 H26C 34.7
H26B C26 H26C 77.9
O1 C26 H26D 110.2
C27B C26 H26D 108.8
C27A C26 H26D 80.0
H26A C26 H26D 132.9
H26B C26 H26D 32.9
H26C C26 H26D 108.5
C28A C29 O1 111.9(8)
C28A C29 C28B 18.6(14)
O1 C29 C28B 102.6(5)
C28A C29 H29A 109.2
O1 C29 H29A 109.2
C28B C29 H29A 127.7
C28A C29 H29B 109.2
O1 C29 H29B 109.2
C28B C29 H29B 98.9
H29A C29 H29B 107.9
C28A C29 H29C 122.3
O1 C29 H29C 110.8
C28B C29 H29C 115.1
H29A C29 H29C 91.0
H29B C29 H29C 18.0
C28A C29 H29D 90.1
O1 C29 H29D 110.8
C28B C29 H29D 108.6
H29A C29 H29D 20.9
H29B C29 H29D 124.0
H29C C29 H29D 108.8
C28A C27A C26 103.0(17)
C28A C27A H27A 111.2
C26 C27A H27A 111.2
C28A C27A H27B 111.2
C26 C27A H27B 111.2
H27A C27A H27B 109.1
C26 C27B C28B 98.1(9)
C26 C27B H27C 112.1
C28B C27B H27C 112.1
C26 C27B H27D 112.1
C28B C27B H27D 112.1
H27C C27B H27D 109.8
C29 C28A C27A 103.1(19)
C29 C28A H28A 111.1
C27A C28A H28A 111.1
C29 C28A H28B 111.1
C27A C28A H28B 111.1
H28A C28A H28B 109.1
C29 C28B C27B 99.7(11)
C29 C28B H28C 111.8
C27B C28B H28C 111.8
C29 C28B H28D 111.8
C27B C28B H28D 111.8
H28C C28B H28D 109.6

loop_
_geom_bond_atom_site_label_1
_geom_bond_atom_site_label_2
_geom_bond_distance
Lu1 O1 2.313(2)
Lu1 O2 2.326(2)
Lu1 N2 2.349(3)
Lu1 C14 2.351(3)
Lu1 C18 2.401(3)
Lu1 N1 2.540(2)
N1 C9 1.287(4)
N1 C1 1.439(4)
N2 C13 1.354(4)
N2 C10 1.378(4)
O1 C29 1.456(4)
O1 C26 1.458(4)
O2 C25 1.446(4)
O2 C22 1.454(4)
Si1 C14 1.840(3)
Si1 C16 1.876(4)
Si1 C17 1.877(3)
Si1 C15 1.880(3)
Si2 C18 1.841(3)
Si2 C21 1.868(3)
Si2 C19 1.880(3)
Si2 C20 1.883(3)
C1 C6 1.393(4)
C1 C2 1.407(4)
C2 C3 1.387(5)
C2 C7 1.491(5)
C3 C4 1.367(5)
C3 H3 0.9300
C4 C5 1.376(5)
C4 H4 0.9300
C5 C6 1.394(5)
C5 H5 0.9300
C6 C8 1.516(5)
C7 H7A 0.9600
C7 H7B 0.9600
C7 H7C 0.9600
C8 H8A 0.9600
C8 H8B 0.9600
C8 H8C 0.9600
C9 C10 1.411(4)
C9 H9 0.9300
C10 C11 1.396(4)
C11 C12 1.380(4)
C11 H11 0.9300
C12 C13 1.374(4)
C12 H12 0.9300
C13 H13 0.9300
C14 H14A 0.9700
C14 H14B 0.9700
C15 H15A 0.9600
C15 H15B 0.9600
C15 H15C 0.9600
C16 H16A 0.9600
C16 H16B 0.9600
C16 H16C 0.9600
C17 H17A 0.9600
C17 H17B 0.9600
C17 H17C 0.9600
C18 H18A 0.9700
C18 H18B 0.9700
C19 H19A 0.9600
C19 H19B 0.9600
C19 H19C 0.9600
C20 H20A 0.9600
C20 H20B 0.9600
C20 H20C 0.9600
C21 H21A 0.9600
C21 H21B 0.9600
C21 H21C 0.9600
C22 C23 1.473(5)
C22 H22A 0.9700
C22 H22B 0.9700
C23 C24 1.424(5)
C23 H23A 0.9700
C23 H23B 0.9700
C24 C25 1.490(5)
C24 H24A 0.9700
C24 H24B 0.9700
C25 H25A 0.9700
C25 H25B 0.9700
C26 C27B 1.466(9)
C26 C27A 1.575(16)
C26 H26A 0.9700
C26 H26B 0.9700
C26 H26C 0.9700
C26 H26D 0.9700
C29 C28A 1.43(3)
C29 C28B 1.527(19)
C29 H29A 0.9700
C29 H29B 0.9700
C29 H29C 0.9700
C29 H29D 0.9700
C27A C28A 1.557(15)
C27A H27A 0.9700
C27A H27B 0.9700
C27B C28B 1.574(13)
C27B H27C 0.9700
C27B H27D 0.9700
C28A H28A 0.9700
C28A H28B 0.9700
C28B H28C 0.9700
C28B H28D 0.9700
